data_4513210
loop_
_publ_author_name
'Erer, Hakan'
'Ye\,silel, Okan Zafer'
'Ar\?ic\?i, M\"ursel'

_publ_section_title
;
 A Series of Zinc(II) 3D \\rightarrow 3D Interpenetrated Coordination
 Polymers Based On Thiophene-2,5-dicarboxylate and Bis(Imidazole)
 Derivative Linkers
;
_journal_issue 7
_journal_name_full 'Crystal Growth &amp; Design'
_journal_page_first 3201
_journal_paper_doi 10.1021/acs.cgd.5b00276
_journal_volume 15
_journal_year 2015
_chemical_formula_moiety 'C15 H13 N2 O4 S Zn'
_chemical_formula_sum 'C15 H13 N2 O4 S Zn'
_chemical_formula_weight 382.70
_chemical_name_systematic
;
 ?
;
_space_group_IT_number 15
_symmetry_cell_setting monoclinic
_symmetry_space_group_name_Hall '-C 2yc'
_symmetry_space_group_name_H-M 'C 1 2/c 1'
_atom_sites_solution_hydrogens geom
_atom_sites_solution_primary direct
_atom_sites_solution_secondary difmap
_audit_creation_date 2015-01-22
_audit_creation_method
;
Olex2 1.2
(compiled 2014.06.27 svn.r2953 for OlexSys, GUI svn.r4855)
;
_cell_angle_alpha 90.00
_cell_angle_beta 90.6860(10)
_cell_angle_gamma 90.00
_cell_formula_units_Z 8
_cell_length_a 14.1870(3)
_cell_length_b 16.5430(4)
_cell_length_c 14.7590(3)
_cell_measurement_reflns_used 5499
_cell_measurement_temperature 145(2)
_cell_measurement_theta_max 27.38
_cell_measurement_theta_min 2.35
_cell_volume 3463.62(13)
_computing_cell_refinement 'APEX2 v2012.10-0 (Bruker AXS)'
_computing_data_collection 'APEX2 (Bruker, 2007)'
_computing_data_reduction 'SAINT V8.27B (Bruker AXS, 2009)'
_computing_molecular_graphics 'Bruker SHELXTL'
_computing_publication_material 'Bruker SHELXTL'
_computing_structure_refinement 'SHELXL-97 (Sheldrick, 2008)'
_computing_structure_solution 'SHELXS-97 (Sheldrick, 2008)'
_diffrn_ambient_temperature 145(2)
_diffrn_detector_area_resol_mean 8.3333
_diffrn_measured_fraction_theta_full 0.997
_diffrn_measured_fraction_theta_max 0.997
_diffrn_measurement_device_type 'Bruker APEX II QUAZAR three-circle diffractometer'
_diffrn_measurement_method '\f and \w scans'
_diffrn_radiation_monochromator 'multilayer QUAZAR mirrors'
_diffrn_radiation_source 'fine-focus sealed tube'
_diffrn_radiation_type MoK\a
_diffrn_radiation_wavelength 0.71073
_diffrn_reflns_av_R_equivalents 0.0369
_diffrn_reflns_av_sigmaI/netI 0.0369
_diffrn_reflns_limit_h_max 18
_diffrn_reflns_limit_h_min -18
_diffrn_reflns_limit_k_max 21
_diffrn_reflns_limit_k_min -21
_diffrn_reflns_limit_l_max 19
_diffrn_reflns_limit_l_min -17
_diffrn_reflns_number 14082
_diffrn_reflns_theta_full 27.48
_diffrn_reflns_theta_max 27.48
_diffrn_reflns_theta_min 1.89
_diffrn_standards_number 0
_exptl_absorpt_coefficient_mu 1.557
_exptl_absorpt_correction_type none
_exptl_crystal_colour colourless
_exptl_crystal_density_diffrn 1.468
_exptl_crystal_density_method 'not measured'
_exptl_crystal_description block
_exptl_crystal_F_000 1560
_exptl_crystal_size_max 0.313
_exptl_crystal_size_mid 0.166
_exptl_crystal_size_min 0.13
_refine_diff_density_max 0.369
_refine_diff_density_min -0.311
_refine_diff_density_rms 0.068
_refine_ls_extinction_method none
_refine_ls_goodness_of_fit_ref 1.017
_refine_ls_hydrogen_treatment constr
_refine_ls_matrix_type full
_refine_ls_number_parameters 209
_refine_ls_number_reflns 3967
_refine_ls_number_restraints 0
_refine_ls_restrained_S_all 1.017
_refine_ls_R_factor_all 0.0380
_refine_ls_R_factor_gt 0.0291
_refine_ls_shift/su_max 0.002
_refine_ls_shift/su_mean 0.000
_refine_ls_structure_factor_coef Fsqd
_refine_ls_weighting_details 'calc w=1/[\s^2^(Fo^2^)+(0.0288P)^2^+5.5522P] where P=(Fo^2^+2Fc^2^)/3'
_refine_ls_weighting_scheme calc
_refine_ls_wR_factor_gt 0.0684
_refine_ls_wR_factor_ref 0.0728
_reflns_number_gt 3362
_reflns_number_total 3967
_reflns_threshold_expression >2sigma(I)
_cod_data_source_file cg5b00276_si_002.cif
_cod_data_source_block 5_he1585
_cod_depositor_comments 'Adding full bibliography for 4513206--4513212.cif.'
_cod_original_sg_symbol_H-M 'C2/c  '
_cod_database_code 4513210

loop_
_symmetry_equiv_pos_as_xyz
'x, y, z'
'-x, y, -z+1/2'
'x+1/2, y+1/2, z'
'-x+1/2, y+1/2, -z+1/2'
'-x, -y, -z'
'x, -y, z-1/2'
'-x+1/2, -y+1/2, -z'
'x+1/2, -y+1/2, z-1/2'

loop_
_atom_site_label
_atom_site_type_symbol
_atom_site_fract_x
_atom_site_fract_y
_atom_site_fract_z
_atom_site_U_iso_or_equiv
_atom_site_adp_type
_atom_site_occupancy
_atom_site_symmetry_multiplicity
_atom_site_calc_flag
_atom_site_refinement_flags
Zn1 Zn 0.788943(15) 0.336114(13) 0.501796(14) 0.01274(7) Uani 1 1 d .
S1 S 1.0000 0.25087(4) 0.7500 0.01999(16) Uani 1 2 d S
S2 S 1.0000 0.26392(5) 0.2500 0.02189(16) Uani 1 2 d S
O3 O 0.87044(11) 0.28752(10) 0.40316(10) 0.0290(4) Uani 1 1 d .
O2 O 0.86731(11) 0.27434(10) 0.59685(11) 0.0302(4) Uani 1 1 d .
O4 O 0.81595(12) 0.16074(10) 0.40495(12) 0.0348(4) Uani 1 1 d .
O1 O 0.81302(12) 0.14735(10) 0.59352(11) 0.0314(4) Uani 1 1 d .
N1 N 0.84996(11) 0.44334(10) 0.52646(11) 0.0179(4) Uani 1 1 d .
N2 N 0.90349(12) 0.56772(11) 0.52256(14) 0.0258(4) Uani 1 1 d .
C2 C 0.93883(14) 0.19160(13) 0.30823(13) 0.0189(4) Uani 1 1 d .
C11 C 0.83126(17) 0.70190(14) 0.49820(18) 0.0312(5) Uani 1 1 d .
C5 C 0.93731(15) 0.17889(13) 0.69157(14) 0.0216(4) Uani 1 1 d .
C9 C 0.86409(14) 0.50707(13) 0.47375(15) 0.0221(4) Uani 1 1 d .
C1 C 0.86916(14) 0.21516(13) 0.37750(13) 0.0194(4) Uani 1 1 d .
C3 C 0.96479(16) 0.11578(14) 0.28334(15) 0.0276(5) Uani 1 1 d .
H3 H 0.9389 0.0690 0.3076 0.033 Uiso 1 1 calc R
C14 C 0.84114(18) 0.51045(17) 0.37491(17) 0.0368(6) Uani 1 1 d .
H14A H 0.8426 0.4560 0.3507 0.044 Uiso 1 1 calc R
H14B H 0.8897 0.5413 0.3448 0.044 Uiso 1 1 calc R
C7 C 0.88101(16) 0.46472(14) 0.61203(15) 0.0251(5) Uani 1 1 d .
H7 H 0.8793 0.4316 0.6629 0.030 Uiso 1 1 calc R
C4 C 0.86649(14) 0.20218(13) 0.62164(13) 0.0190(4) Uani 1 1 d .
C13 C 0.67542(19) 0.72929(17) 0.5532(2) 0.0513(8) Uani 1 1 d .
H13 H 0.6255 0.7143 0.5899 0.062 Uiso 1 1 calc R
C12 C 0.7561(2) 0.68160(19) 0.5511(2) 0.0572(9) Uani 1 1 d .
H12 H 0.7591 0.6350 0.5863 0.069 Uiso 1 1 calc R
C10 C 0.92000(16) 0.65074(13) 0.4933(2) 0.0350(6) Uani 1 1 d .
H10A H 0.9425 0.6504 0.4315 0.042 Uiso 1 1 calc R
H10B H 0.9687 0.6747 0.5314 0.042 Uiso 1 1 calc R
C6 C 0.9636(2) 0.10357(16) 0.7168(2) 0.0558(10) Uani 1 1 d .
H6 H 0.9367 0.0568 0.6931 0.067 Uiso 1 1 calc R
C8 C 0.91408(17) 0.54082(14) 0.61061(17) 0.0307(5) Uani 1 1 d .
H8 H 0.9391 0.5697 0.6593 0.037 Uiso 1 1 calc R
C15 C 0.7454(2) 0.54799(19) 0.3521(2) 0.0558(9) Uani 1 1 d .
H15A H 0.7357 0.5479 0.2876 0.084 Uiso 1 1 calc R
H15B H 0.7437 0.6026 0.3741 0.084 Uiso 1 1 calc R
H15C H 0.6965 0.5171 0.3803 0.084 Uiso 1 1 calc R

loop_
_atom_site_aniso_label
_atom_site_aniso_U_11
_atom_site_aniso_U_22
_atom_site_aniso_U_33
_atom_site_aniso_U_23
_atom_site_aniso_U_13
_atom_site_aniso_U_12
Zn1 0.01175(11) 0.01339(13) 0.01308(11) -0.00028(8) 0.00002(8) -0.00178(9)
S1 0.0234(4) 0.0153(4) 0.0210(4) 0.000 -0.0096(3) 0.000
S2 0.0260(4) 0.0155(4) 0.0245(4) 0.000 0.0127(3) 0.000
O3 0.0311(9) 0.0248(9) 0.0314(8) -0.0057(7) 0.0161(7) 0.0009(7)
O2 0.0352(9) 0.0221(9) 0.0328(9) 0.0102(7) -0.0173(7) -0.0051(7)
O4 0.0348(9) 0.0312(10) 0.0391(9) -0.0051(7) 0.0251(8) -0.0086(8)
O1 0.0308(9) 0.0227(9) 0.0401(9) 0.0026(7) -0.0216(7) -0.0022(7)
N1 0.0157(8) 0.0154(9) 0.0224(9) 0.0010(7) -0.0017(7) -0.0011(7)
N2 0.0168(9) 0.0129(9) 0.0477(12) 0.0012(8) -0.0006(8) -0.0012(7)
C2 0.0193(10) 0.0187(11) 0.0188(10) 0.0025(8) 0.0056(8) -0.0004(8)
C11 0.0216(11) 0.0161(12) 0.0560(16) 0.0011(10) 0.0066(10) -0.0005(9)
C5 0.0213(10) 0.0183(11) 0.0249(11) 0.0000(8) -0.0093(8) -0.0020(8)
C9 0.0147(10) 0.0178(11) 0.0337(11) 0.0041(9) -0.0005(8) -0.0007(8)
C1 0.0164(10) 0.0251(12) 0.0168(9) -0.0001(8) 0.0025(8) 0.0034(8)
C3 0.0314(12) 0.0204(12) 0.0314(12) 0.0017(9) 0.0148(10) -0.0023(10)
C14 0.0364(14) 0.0392(15) 0.0347(13) 0.0165(11) -0.0058(11) -0.0089(12)
C7 0.0274(11) 0.0232(12) 0.0246(11) -0.0029(9) -0.0039(9) -0.0011(9)
C4 0.0176(10) 0.0222(12) 0.0170(9) 0.0001(8) -0.0031(8) 0.0032(8)
C13 0.0332(14) 0.0358(16) 0.085(2) 0.0239(15) 0.0296(15) 0.0105(12)
C12 0.0388(16) 0.0378(17) 0.096(3) 0.0344(17) 0.0279(17) 0.0152(13)
C10 0.0214(11) 0.0121(12) 0.0718(18) 0.0049(11) 0.0088(12) -0.0020(9)
C6 0.066(2) 0.0189(13) 0.081(2) -0.0012(13) -0.0581(18) -0.0017(13)
C8 0.0291(12) 0.0219(12) 0.0409(14) -0.0093(10) -0.0084(10) -0.0004(10)
C15 0.0533(19) 0.0435(18) 0.070(2) 0.0115(16) -0.0335(16) -0.0018(15)

loop_
_atom_type_symbol
_atom_type_description
_atom_type_scat_dispersion_real
_atom_type_scat_dispersion_imag
_atom_type_scat_source
C C 0.0033 0.0016 'International Tables Vol C Tables 4.2.6.8 and 6.1.1.4'
H H 0.0000 0.0000 'International Tables Vol C Tables 4.2.6.8 and 6.1.1.4'
N N 0.0061 0.0033 'International Tables Vol C Tables 4.2.6.8 and 6.1.1.4'
O O 0.0106 0.0060 'International Tables Vol C Tables 4.2.6.8 and 6.1.1.4'
S S 0.1246 0.1234 'International Tables Vol C Tables 4.2.6.8 and 6.1.1.4'
Zn Zn 0.2839 1.4301 'International Tables Vol C Tables 4.2.6.8 and 6.1.1.4'

loop_
_geom_angle_atom_site_label_1
_geom_angle_atom_site_label_2
_geom_angle_atom_site_label_3
_geom_angle
_geom_angle_site_symmetry_1
_geom_angle_site_symmetry_3
N1 Zn1 O1 108.06(7) . 7_656
N1 Zn1 O3 103.39(7) . .
O1 Zn1 O3 87.92(7) 7_656 .
N1 Zn1 O4 99.89(7) . 7_656
O1 Zn1 O4 86.81(8) 7_656 7_656
O3 Zn1 O4 156.63(6) . 7_656
N1 Zn1 O2 95.01(6) . .
O1 Zn1 O2 156.81(6) 7_656 .
O3 Zn1 O2 89.11(7) . .
O4 Zn1 O2 86.85(7) 7_656 .
N1 Zn1 Zn1 169.44(5) . 7_656
O1 Zn1 Zn1 81.88(5) 7_656 7_656
O3 Zn1 Zn1 80.08(5) . 7_656
O4 Zn1 Zn1 76.64(5) 7_656 7_656
O2 Zn1 Zn1 74.95(4) . 7_656
C5 S1 C5 91.92(14) . 2_756
C2 S2 C2 91.52(14) 2_755 .
C1 O3 Zn1 125.87(14) . .
C4 O2 Zn1 132.03(14) . .
C1 O4 Zn1 130.61(15) . 7_656
C4 O1 Zn1 123.95(14) . 7_656
C9 N1 C7 106.52(18) . .
C9 N1 Zn1 131.63(14) . .
C7 N1 Zn1 121.72(14) . .
C9 N2 C8 107.58(18) . .
C9 N2 C10 127.4(2) . .
C8 N2 C10 124.5(2) . .
C3 C2 C1 127.88(19) . .
C3 C2 S2 111.59(16) . .
C1 C2 S2 120.51(16) . .
C13 C11 C12 118.0(2) 7_666 .
C13 C11 C10 119.2(2) 7_666 .
C12 C11 C10 122.8(2) . .
C6 C5 C4 127.9(2) . .
C6 C5 S1 111.23(16) . .
C4 C5 S1 120.88(16) . .
N1 C9 N2 109.97(19) . .
N1 C9 C14 124.8(2) . .
N2 C9 C14 125.2(2) . .
O4 C1 O3 126.7(2) . .
O4 C1 C2 116.48(19) . .
O3 C1 C2 116.82(19) . .
C2 C3 C3 112.65(12) . 2_755
C2 C3 H3 123.7 . .
C3 C3 H3 123.7 2_755 .
C9 C14 C15 114.4(2) . .
C9 C14 H14A 108.7 . .
C15 C14 H14A 108.7 . .
C9 C14 H14B 108.7 . .
C15 C14 H14B 108.7 . .
H14A C14 H14B 107.6 . .
C8 C7 N1 109.5(2) . .
C8 C7 H7 125.2 . .
N1 C7 H7 125.2 . .
O2 C4 O1 127.16(19) . .
O2 C4 C5 116.34(18) . .
O1 C4 C5 116.50(19) . .
C11 C13 C12 120.7(3) 7_666 .
C11 C13 H13 119.7 7_666 .
C12 C13 H13 119.7 . .
C11 C12 C13 121.3(3) . .
C11 C12 H12 119.4 . .
C13 C12 H12 119.4 . .
N2 C10 C11 111.96(19) . .
N2 C10 H10A 109.2 . .
C11 C10 H10A 109.2 . .
N2 C10 H10B 109.2 . .
C11 C10 H10B 109.2 . .
H10A C10 H10B 107.9 . .
C5 C6 C6 112.80(13) . 2_756
C5 C6 H6 123.6 . .
C6 C6 H6 123.6 2_756 .
C7 C8 N2 106.4(2) . .
C7 C8 H8 126.8 . .
N2 C8 H8 126.8 . .
C14 C15 H15A 109.5 . .
C14 C15 H15B 109.5 . .
H15A C15 H15B 109.5 . .
C14 C15 H15C 109.5 . .
H15A C15 H15C 109.5 . .
H15B C15 H15C 109.5 . .

loop_
_geom_bond_atom_site_label_1
_geom_bond_atom_site_label_2
_geom_bond_distance
_geom_bond_site_symmetry_2
Zn1 N1 2.0051(17) .
Zn1 O1 2.0242(14) 7_656
Zn1 O3 2.0353(15) .
Zn1 O4 2.0397(15) 7_656
Zn1 O2 2.0521(14) .
Zn1 Zn1 3.0562(4) 7_656
S1 C5 1.713(2) .
S1 C5 1.713(2) 2_756
S2 C2 1.715(2) 2_755
S2 C2 1.715(2) .
O3 C1 1.256(3) .
O2 C4 1.249(3) .
O4 C1 1.246(3) .
O4 Zn1 2.0397(15) 7_656
O1 C4 1.250(3) .
O1 Zn1 2.0242(14) 7_656
N1 C9 1.327(3) .
N1 C7 1.379(3) .
N2 C9 1.352(3) .
N2 C8 1.380(3) .
N2 C10 1.459(3) .
C2 C3 1.359(3) .
C2 C1 1.483(3) .
C11 C13 1.371(4) 7_666
C11 C12 1.372(4) .
C11 C10 1.519(3) .
C5 C6 1.352(3) .
C5 C4 1.483(3) .
C9 C14 1.492(3) .
C3 C3 1.411(4) 2_755
C3 H3 0.9300 .
C14 C15 1.528(4) .
C14 H14A 0.9700 .
C14 H14B 0.9700 .
C7 C8 1.344(3) .
C7 H7 0.9300 .
C13 C11 1.371(4) 7_666
C13 C12 1.390(4) .
C13 H13 0.9300 .
C12 H12 0.9300 .
C10 H10A 0.9700 .
C10 H10B 0.9700 .
C6 C6 1.415(5) 2_756
C6 H6 0.9300 .
C8 H8 0.9300 .
C15 H15A 0.9600 .
C15 H15B 0.9600 .
C15 H15C 0.9600 .

loop_
_geom_torsion_atom_site_label_1
_geom_torsion_atom_site_label_2
_geom_torsion_atom_site_label_3
_geom_torsion_atom_site_label_4
_geom_torsion
_geom_torsion_site_symmetry_1
_geom_torsion_site_symmetry_4
N1 Zn1 O3 C1 166.69(17) . .
O1 Zn1 O3 C1 -85.24(18) 7_656 .
O4 Zn1 O3 C1 -8.2(3) 7_656 .
O2 Zn1 O3 C1 71.75(18) . .
Zn1 Zn1 O3 C1 -3.13(17) 7_656 .
N1 Zn1 O2 C4 178.3(2) . .
O1 Zn1 O2 C4 4.3(3) 7_656 .
O3 Zn1 O2 C4 -78.3(2) . .
O4 Zn1 O2 C4 78.7(2) 7_656 .
Zn1 Zn1 O2 C4 1.64(19) 7_656 .
O1 Zn1 N1 C9 -31.0(2) 7_656 .
O3 Zn1 N1 C9 61.2(2) . .
O4 Zn1 N1 C9 -120.88(19) 7_656 .
O2 Zn1 N1 C9 151.45(19) . .
Zn1 Zn1 N1 C9 169.27(18) 7_656 .
O1 Zn1 N1 C7 144.30(16) 7_656 .
O3 Zn1 N1 C7 -123.50(16) . .
O4 Zn1 N1 C7 54.45(17) 7_656 .
O2 Zn1 N1 C7 -33.22(17) . .
Zn1 Zn1 N1 C7 -15.4(4) 7_656 .
C2 S2 C2 C3 -0.09(12) 2_755 .
C2 S2 C2 C1 178.6(2) 2_755 .
C5 S1 C5 C6 0.36(19) 2_756 .
C5 S1 C5 C4 -178.1(2) 2_756 .
C7 N1 C9 N2 0.4(2) . .
Zn1 N1 C9 N2 176.27(14) . .
C7 N1 C9 C14 179.5(2) . .
Zn1 N1 C9 C14 -4.6(3) . .
C8 N2 C9 N1 -0.4(2) . .
C10 N2 C9 N1 -172.1(2) . .
C8 N2 C9 C14 -179.5(2) . .
C10 N2 C9 C14 8.7(4) . .
Zn1 O4 C1 O3 0.7(4) 7_656 .
Zn1 O4 C1 C2 179.87(14) 7_656 .
Zn1 O3 C1 O4 2.8(3) . .
Zn1 O3 C1 C2 -176.39(13) . .
C3 C2 C1 O4 -14.0(3) . .
S2 C2 C1 O4 167.57(16) . .
C3 C2 C1 O3 165.3(2) . .
S2 C2 C1 O3 -13.2(3) . .
C1 C2 C3 C3 -178.4(2) . 2_755
S2 C2 C3 C3 0.2(3) . 2_755
N1 C9 C14 C15 95.8(3) . .
N2 C9 C14 C15 -85.2(3) . .
C9 N1 C7 C8 -0.3(3) . .
Zn1 N1 C7 C8 -176.65(15) . .
Zn1 O2 C4 O1 -1.4(4) . .
Zn1 O2 C4 C5 178.01(15) . .
Zn1 O1 C4 O2 -0.4(3) 7_656 .
Zn1 O1 C4 C5 -179.84(14) 7_656 .
C6 C5 C4 O2 -165.9(3) . .
S1 C5 C4 O2 12.3(3) . .
C6 C5 C4 O1 13.6(4) . .
S1 C5 C4 O1 -168.20(17) . .
C13 C11 C12 C13 -0.3(6) 7_666 .
C10 C11 C12 C13 -179.2(3) . .
C11 C13 C12 C11 0.3(6) 7_666 .
C9 N2 C10 C11 80.2(3) . .
C8 N2 C10 C11 -90.3(3) . .
C13 C11 C10 N2 -158.4(3) 7_666 .
C12 C11 C10 N2 20.6(4) . .
C4 C5 C6 C6 177.4(3) . 2_756
S1 C5 C6 C6 -1.0(5) . 2_756
N1 C7 C8 N2 0.1(3) . .
C9 N2 C8 C7 0.2(3) . .
C10 N2 C8 C7 172.3(2) . .
